data_2218895
loop_
_publ_author_name
'Arshad, Muhammad Nadeem'
'Tahir, Muhammad Nawaz'
'Asghar, Muhammad Nadeem'
'Khan, Islam Ullah'
'Ashfaq, Muhammad'

_publ_section_title
;
 (1<i>E</i>,4<i>E</i>)-1,5-Bis(4-methylphenyl)penta-1,4-dien-3-one
;
_journal_coeditor_code BQ2087
_journal_issue 8
_journal_name_full 'Acta Crystallographica Section E'
_journal_page_first o1413
_journal_paper_doi 10.1107/S1600536808020084
_journal_volume 64
_journal_year 2008
_chemical_formula_iupac 'C19 H18 O'
_chemical_formula_moiety 'C19 H18 O'
_chemical_formula_sum 'C19 H18 O'
_chemical_formula_weight 262.33
_chemical_name_systematic
;
(1<i>E</i>,4<i>E</i>)-1,5-Bis(4-methylphenyl)penta-1,4-dien-3-one
;
_space_group_IT_number 5
_symmetry_cell_setting monoclinic
_symmetry_space_group_name_Hall 'C 2y'
_symmetry_space_group_name_H-M 'C 1 2 1'
_atom_sites_solution_hydrogens geom
_atom_sites_solution_primary direct
_atom_sites_solution_secondary difmap
_audit_creation_method SHELXL-97
_cell_angle_alpha 90.00
_cell_angle_beta 121.001(3)
_cell_angle_gamma 90.00
_cell_formula_units_Z 4
_cell_length_a 19.937(2)
_cell_length_b 5.8637(5)
_cell_length_c 14.9207(14)
_cell_measurement_reflns_used 3173
_cell_measurement_temperature 296(2)
_cell_measurement_theta_max 29.58
_cell_measurement_theta_min 2.08
_cell_volume 1495.1(2)
_computing_cell_refinement 'APEX2 (Bruker, 2007)'
_computing_data_collection 'APEX2 (Bruker, 2007)'
_computing_data_reduction 'SAINT (Bruker, 2007)'
_computing_molecular_graphics 'ORTEP-3 for Windows (Farrugia, 1997) and PLATON (Spek, 2003)'
_computing_publication_material 'WinGX (Farrugia, 1999) and PLATON (Spek, 2003)'
_computing_structure_refinement 'SHELXL97 (Sheldrick, 2008)'
_computing_structure_solution 'SHELXS97 (Sheldrick, 2008)'
_diffrn_ambient_temperature 296(2)
_diffrn_detector_area_resol_mean 7.40
_diffrn_measured_fraction_theta_full 0.996
_diffrn_measured_fraction_theta_max 0.996
_diffrn_measurement_device_type 'Bruker Kappa APEXII CCD'
_diffrn_measurement_method \w
_diffrn_radiation_monochromator graphite
_diffrn_radiation_source 'fine-focus sealed tube'
_diffrn_radiation_type 'MoK\a radiation'
_diffrn_radiation_wavelength 0.71073
_diffrn_reflns_av_R_equivalents 0.0243
_diffrn_reflns_av_sigmaI/netI 0.0267
_diffrn_reflns_limit_h_max 27
_diffrn_reflns_limit_h_min -26
_diffrn_reflns_limit_k_max 4
_diffrn_reflns_limit_k_min -8
_diffrn_reflns_limit_l_max 18
_diffrn_reflns_limit_l_min -20
_diffrn_reflns_number 9611
_diffrn_reflns_theta_full 29.58
_diffrn_reflns_theta_max 29.58
_diffrn_reflns_theta_min 2.08
_diffrn_standards_number 0
_exptl_absorpt_coefficient_mu 0.070
_exptl_absorpt_correction_T_max 0.988
_exptl_absorpt_correction_T_min 0.980
_exptl_absorpt_correction_type multi-scan
_exptl_absorpt_process_details '(SADABS; Bruker, 2005)'
_exptl_crystal_colour yellow
_exptl_crystal_density_diffrn 1.165
_exptl_crystal_density_method 'not measured'
_exptl_crystal_description prism
_exptl_crystal_F_000 560
_exptl_crystal_size_max 0.25
_exptl_crystal_size_mid 0.20
_exptl_crystal_size_min 0.15
_refine_diff_density_max 0.217
_refine_diff_density_min -0.214
_refine_ls_abs_structure_details 'Flack (1983), 726 Friedel pairs'
_refine_ls_extinction_method none
_refine_ls_goodness_of_fit_ref 1.036
_refine_ls_hydrogen_treatment constr
_refine_ls_matrix_type full
_refine_ls_number_parameters 183
_refine_ls_number_reflns 2288
_refine_ls_number_restraints 1
_refine_ls_restrained_S_all 1.036
_refine_ls_R_factor_all 0.0671
_refine_ls_R_factor_gt 0.0475
_refine_ls_shift/su_max 0.000
_refine_ls_shift/su_mean 0.000
_refine_ls_structure_factor_coef Fsqd
_refine_ls_weighting_details 'calc w=1/[\s^2^(Fo^2^)+(0.0717P)^2^+0.4143P] where P=(Fo^2^+2Fc^2^)/3'
_refine_ls_weighting_scheme calc
_refine_ls_wR_factor_gt 0.1218
_refine_ls_wR_factor_ref 0.1369
_reflns_number_gt 1800
_reflns_number_total 2288
_reflns_threshold_expression I>2\s(I)
_cod_data_source_file bq2087.cif
_cod_data_source_block I
_cod_original_sg_symbol_H-M 'C 2'
_cod_database_code 2218895
_cod_database_fobs_code 2218895

loop_
_symmetry_equiv_pos_as_xyz
'x, y, z'
'-x, y, -z'
'x+1/2, y+1/2, z'
'-x+1/2, y+1/2, -z'

loop_
_atom_site_type_symbol
_atom_site_label
_atom_site_fract_x
_atom_site_fract_y
_atom_site_fract_z
_atom_site_U_iso_or_equiv
_atom_site_adp_type
_atom_site_calc_flag
_atom_site_refinement_flags
_atom_site_occupancy
O O1 0.49937(12) 1.0189(4) 0.63720(18) 0.0745(7) Uani d . 1
C C1 0.51762(14) 0.8202(5) 0.6423(2) 0.0495(6) Uani d . 1
C C2 0.59839(13) 0.7416(5) 0.71598(18) 0.0470(6) Uani d . 1
H H2 0.6115 0.5906 0.7132 0.056 Uiso calc R 1
C C3 0.65267(13) 0.8809(4) 0.78604(17) 0.0429(5) Uani d . 1
H H3 0.6374 1.0308 0.7861 0.051 Uiso calc R 1
C C4 0.73402(12) 0.8232(4) 0.86323(17) 0.0383(5) Uani d . 1
C C5 0.77901(14) 0.9756(4) 0.94391(19) 0.0469(5) Uani d . 1
H H5 0.7576 1.1150 0.9460 0.056 Uiso calc R 1
C C6 0.85484(15) 0.9234(5) 1.0209(2) 0.0520(6) Uani d . 1
H H6 0.8835 1.0278 1.0741 0.062 Uiso calc R 1
C C7 0.88884(13) 0.7179(5) 1.02006(18) 0.0482(6) Uani d . 1
C C8 0.84507(14) 0.5688(5) 0.9386(2) 0.0523(6) Uani d . 1
H H8 0.8672 0.4316 0.9355 0.063 Uiso calc R 1
C C9 0.76890(13) 0.6194(4) 0.86135(18) 0.0459(6) Uani d . 1
H H9 0.7407 0.5157 0.8076 0.055 Uiso calc R 1
C C10 0.97104(15) 0.6567(8) 1.1064(2) 0.0751(10) Uani d . 1
H H10A 0.9802 0.7163 1.1717 0.113 Uiso calc R 1
H H10B 1.0082 0.7211 1.0910 0.113 Uiso calc R 1
H H10C 0.9767 0.4938 1.1112 0.113 Uiso calc R 1
C C11 0.46029(14) 0.6396(4) 0.57787(19) 0.0474(6) Uani d . 1
H H11 0.4775 0.4907 0.5810 0.057 Uiso calc R 1
C C12 0.38539(13) 0.6886(5) 0.51634(17) 0.0439(5) Uani d . 1
H H12 0.3713 0.8398 0.5164 0.053 Uiso calc R 1
C C13 0.32183(13) 0.5337(4) 0.44805(17) 0.0405(5) Uani d . 1
C C14 0.33464(13) 0.3184(4) 0.41838(19) 0.0447(5) Uani d . 1
H H14 0.3856 0.2673 0.4444 0.054 Uiso calc R 1
C C15 0.27265(14) 0.1824(4) 0.35119(18) 0.0444(5) Uani d . 1
H H15 0.2822 0.0410 0.3318 0.053 Uiso calc R 1
C C16 0.19537(14) 0.2537(4) 0.31160(18) 0.0432(5) Uani d . 1
C C17 0.18269(14) 0.4658(4) 0.34177(19) 0.0455(5) Uani d . 1
H H17 0.1318 0.5159 0.3167 0.055 Uiso calc R 1
C C18 0.24460(13) 0.6022(4) 0.40822(18) 0.0438(5) Uani d . 1
H H18 0.2348 0.7438 0.4271 0.053 Uiso calc R 1
C C19 0.12788(15) 0.1027(5) 0.2395(2) 0.0596(7) Uani d . 1
H H19A 0.1447 -0.0047 0.2065 0.089 Uiso calc R 1
H H19B 0.0862 0.1944 0.1871 0.089 Uiso calc R 1
H H19C 0.1097 0.0220 0.2790 0.089 Uiso calc R 1

loop_
_atom_site_aniso_label
_atom_site_aniso_U_11
_atom_site_aniso_U_22
_atom_site_aniso_U_33
_atom_site_aniso_U_12
_atom_site_aniso_U_13
_atom_site_aniso_U_23
O1 0.0515(11) 0.0599(12) 0.0763(14) 0.0052(10) 0.0073(10) -0.0046(11)
C1 0.0385(12) 0.0582(15) 0.0410(13) 0.0011(11) 0.0128(10) -0.0008(12)
C2 0.0365(11) 0.0545(14) 0.0420(12) 0.0027(11) 0.0146(10) 0.0004(11)
C3 0.0392(11) 0.0471(12) 0.0406(12) 0.0013(11) 0.0194(10) 0.0008(10)
C4 0.0339(10) 0.0444(11) 0.0356(11) -0.0026(9) 0.0171(9) 0.0000(10)
C5 0.0474(13) 0.0427(11) 0.0500(13) -0.0041(10) 0.0247(11) -0.0086(11)
C6 0.0436(13) 0.0587(15) 0.0446(13) -0.0127(12) 0.0162(11) -0.0164(12)
C7 0.0342(11) 0.0621(15) 0.0434(13) -0.0031(11) 0.0164(10) 0.0021(13)
C8 0.0422(12) 0.0522(14) 0.0591(15) 0.0055(11) 0.0236(11) -0.0037(13)
C9 0.0398(12) 0.0466(12) 0.0456(13) -0.0060(10) 0.0179(10) -0.0144(11)
C10 0.0380(13) 0.098(3) 0.0664(18) 0.0033(17) 0.0103(13) 0.0052(19)
C11 0.0432(12) 0.0502(13) 0.0443(13) 0.0016(11) 0.0193(10) 0.0002(11)
C12 0.0431(12) 0.0469(11) 0.0406(12) 0.0004(11) 0.0208(10) 0.0016(10)
C13 0.0415(11) 0.0430(11) 0.0341(11) -0.0038(10) 0.0173(9) 0.0034(10)
C14 0.0403(11) 0.0485(12) 0.0451(12) 0.0046(10) 0.0219(10) 0.0066(11)
C15 0.0518(13) 0.0388(10) 0.0449(12) -0.0001(10) 0.0265(11) 0.0004(10)
C16 0.0461(12) 0.0426(11) 0.0384(11) -0.0039(10) 0.0201(10) 0.0035(9)
C17 0.0368(11) 0.0469(12) 0.0483(13) 0.0041(10) 0.0187(10) 0.0076(11)
C18 0.0445(12) 0.0418(11) 0.0459(13) 0.0042(10) 0.0238(10) 0.0041(10)
C19 0.0507(14) 0.0595(16) 0.0560(15) -0.0103(13) 0.0185(12) -0.0065(14)

loop_
_atom_type_symbol
_atom_type_description
_atom_type_scat_dispersion_real
_atom_type_scat_dispersion_imag
_atom_type_scat_source
C C 0.0033 0.0016 'International Tables Vol C Tables 4.2.6.8 and 6.1.1.4'
H H 0.0000 0.0000 'International Tables Vol C Tables 4.2.6.8 and 6.1.1.4'
O O 0.0106 0.0060 'International Tables Vol C Tables 4.2.6.8 and 6.1.1.4'

loop_
_geom_angle_atom_site_label_1
_geom_angle_atom_site_label_2
_geom_angle_atom_site_label_3
_geom_angle
O1 C1 C2 121.5(3)
O1 C1 C11 122.5(2)
C2 C1 C11 116.0(2)
C3 C2 C1 121.8(2)
C3 C2 H2 119.1
C1 C2 H2 119.1
C2 C3 C4 126.8(2)
C2 C3 H3 116.6
C4 C3 H3 116.6
C9 C4 C5 117.6(2)
C9 C4 C3 123.1(2)
C5 C4 C3 119.4(2)
C6 C5 C4 121.2(2)
C6 C5 H5 119.4
C4 C5 H5 119.4
C5 C6 C7 121.1(2)
C5 C6 H6 119.5
C7 C6 H6 119.5
C8 C7 C6 117.9(2)
C8 C7 C10 120.9(3)
C6 C7 C10 121.2(3)
C7 C8 C9 121.4(3)
C7 C8 H8 119.3
C9 C8 H8 119.3
C8 C9 C4 120.9(2)
C8 C9 H9 119.6
C4 C9 H9 119.6
C7 C10 H10A 109.5
C7 C10 H10B 109.5
H10A C10 H10B 109.5
C7 C10 H10C 109.5
H10A C10 H10C 109.5
H10B C10 H10C 109.5
C12 C11 C1 120.7(2)
C12 C11 H11 119.6
C1 C11 H11 119.6
C11 C12 C13 127.8(2)
C11 C12 H12 116.1
C13 C12 H12 116.1
C18 C13 C14 117.7(2)
C18 C13 C12 119.2(2)
C14 C13 C12 123.0(2)
C15 C14 C13 120.7(2)
C15 C14 H14 119.7
C13 C14 H14 119.7
C14 C15 C16 121.0(2)
C14 C15 H15 119.5
C16 C15 H15 119.5
C17 C16 C15 118.3(2)
C17 C16 C19 120.9(2)
C15 C16 C19 120.7(2)
C18 C17 C16 120.6(2)
C18 C17 H17 119.7
C16 C17 H17 119.7
C17 C18 C13 121.7(2)
C17 C18 H18 119.2
C13 C18 H18 119.2
C16 C19 H19A 109.5
C16 C19 H19B 109.5
H19A C19 H19B 109.5
C16 C19 H19C 109.5
H19A C19 H19C 109.5
H19B C19 H19C 109.5

loop_
_geom_bond_atom_site_label_1
_geom_bond_atom_site_label_2
_geom_bond_distance
O1 C1 1.211(4)
C1 C2 1.480(3)
C1 C11 1.490(4)
C2 C3 1.329(3)
C2 H2 0.9300
C3 C4 1.465(3)
C3 H3 0.9300
C4 C9 1.390(3)
C4 C5 1.393(3)
C5 C6 1.382(4)
C5 H5 0.9300
C6 C7 1.386(4)
C6 H6 0.9300
C7 C8 1.383(4)
C7 C10 1.516(3)
C8 C9 1.385(3)
C8 H8 0.9300
C9 H9 0.9300
C10 H10A 0.9600
C10 H10B 0.9600
C10 H10C 0.9600
C11 C12 1.320(3)
C11 H11 0.9300
C12 C13 1.463(3)
C12 H12 0.9300
C13 C18 1.394(3)
C13 C14 1.404(3)
C14 C15 1.375(3)
C14 H14 0.9300
C15 C16 1.400(3)
C15 H15 0.9300
C16 C17 1.390(3)
C16 C19 1.503(3)
C17 C18 1.373(3)
C17 H17 0.9300
C18 H18 0.9300
C19 H19A 0.9600
C19 H19B 0.9600
C19 H19C 0.9600

loop_
_geom_hbond_atom_site_label_D
_geom_hbond_atom_site_label_H
_geom_hbond_atom_site_label_A
_geom_hbond_site_symmetry_A
_geom_hbond_distance_DH
_geom_hbond_distance_HA
_geom_hbond_distance_DA
_geom_hbond_angle_DHA
_geom_hbond_publ_flag
C3 H3 O1 . 0.93 2.49 2.817(4) 101 yes
C12 H12 O1 . 0.93 2.48 2.819(3) 102 yes
C5 H5 CgA 4_555 0.93 2.82 3.523(3) 133 yes
C9 H9 CgB 2_656 0.93 2.89 3.604(3) 134 yes
C18 H18 CgB 4_656 0.93 2.95 3.621(3) 131 yes

loop_
_geom_torsion_atom_site_label_1
_geom_torsion_atom_site_label_2
_geom_torsion_atom_site_label_3
_geom_torsion_atom_site_label_4
_geom_torsion
O1 C1 C2 C3 6.0(4)
C11 C1 C2 C3 -172.2(2)
C1 C2 C3 C4 179.6(2)
C2 C3 C4 C9 11.2(4)
C2 C3 C4 C5 -167.6(2)
C9 C4 C5 C6 -1.7(4)
C3 C4 C5 C6 177.1(2)
C4 C5 C6 C7 0.4(4)
C5 C6 C7 C8 1.3(4)
C5 C6 C7 C10 -177.9(3)
C6 C7 C8 C9 -1.6(4)
C10 C7 C8 C9 177.6(3)
C7 C8 C9 C4 0.2(4)
C5 C4 C9 C8 1.5(4)
C3 C4 C9 C8 -177.4(2)
O1 C1 C11 C12 -4.0(4)
C2 C1 C11 C12 174.1(2)
C1 C11 C12 C13 179.6(2)
C11 C12 C13 C18 164.8(2)
C11 C12 C13 C14 -16.6(4)
C18 C13 C14 C15 0.8(3)
C12 C13 C14 C15 -177.9(2)
C13 C14 C15 C16 -0.7(3)
C14 C15 C16 C17 0.1(3)
C14 C15 C16 C19 -179.0(2)
C15 C16 C17 C18 0.4(3)
C19 C16 C17 C18 179.5(2)
C16 C17 C18 C13 -0.3(3)
C14 C13 C18 C17 -0.3(3)
C12 C13 C18 C17 178.4(2)

loop_
_cod_related_entry_id
_cod_related_entry_database
_cod_related_entry_code
1 ChemSpider 30655554
